data_7114833
loop_
_publ_author_name
'Bing-guang, Zhang'
'Hong, Mo'
'Chun-ying, Duan'
'Cheng, He'
'Qing-jin, Meng'
'Zhe-ming, Wang'
'Chun-hua, Yan'

_publ_section_title
;
 Novel highly symmetrical cube-shaped cation with 16-nitrogen donors
;
_journal_issue 24
_journal_name_full 'Chemical Communications'
_journal_page_first 2652
_journal_paper_doi 10.1039/b109206p
_journal_year 2001
_chemical_formula_sum 'C36 H79 Cl3 N16 O14'
_chemical_formula_weight 1066.50
_chemical_name_systematic
; 
? 
;
_space_group_IT_number 4
_symmetry_cell_setting monoclinic
_symmetry_space_group_name_Hall 'P 2yb'
_symmetry_space_group_name_H-M 'P 1 21 1'
_atom_sites_solution_hydrogens geom
_atom_sites_solution_primary direct
_atom_sites_solution_secondary difmap
_audit_creation_method SHELXL-97
_cell_angle_alpha 90.00
_cell_angle_beta 94.82(3)
_cell_angle_gamma 90.00
_cell_formula_units_Z 2
_cell_length_a 11.483(2)
_cell_length_b 16.512(3)
_cell_length_c 13.051(3)
_cell_measurement_temperature 293(2)
_cell_volume 2465.8(8)
_computing_cell_refinement 'HKL Scalepack (Otwinowski & Minor, 1997)'
_computing_data_collection 'KappaCCD (Nonius B. V., 1998)'
_computing_data_reduction 'HKL Denzo (Otwinowski & Minor, 1997) & maXus (Mackay et al., 1998)'
_computing_molecular_graphics 'Bruker SHELXTL V5.1 (Sheldrick, 1998)'
_computing_publication_material 'SHELXL-97 (Sheldrick, 1997)'
_computing_structure_refinement 'SHELXL-97 (Sheldrick, 1997)'
_computing_structure_solution 'SHELXS-97 (Sheldrick, 1997)'
_diffrn_ambient_temperature 293(2)
_diffrn_detector_area_resol_mean 0.76
_diffrn_measured_fraction_theta_full 0.990
_diffrn_measured_fraction_theta_max 0.990
_diffrn_measurement_device_type 'NONIUS KappaCCD'
_diffrn_measurement_method CCD
_diffrn_radiation_monochromator graphite
_diffrn_radiation_source 'fine-focus sealed tube'
_diffrn_radiation_type MoK\a
_diffrn_radiation_wavelength 0.71073
_diffrn_reflns_av_R_equivalents 0.0527
_diffrn_reflns_av_sigmaI/netI 0.1150
_diffrn_reflns_limit_h_max 14
_diffrn_reflns_limit_h_min -15
_diffrn_reflns_limit_k_max 21
_diffrn_reflns_limit_k_min -21
_diffrn_reflns_limit_l_max 17
_diffrn_reflns_limit_l_min -17
_diffrn_reflns_number 49970
_diffrn_reflns_theta_full 27.90
_diffrn_reflns_theta_max 27.90
_diffrn_reflns_theta_min 3.47
_exptl_absorpt_coefficient_mu 0.265
_exptl_absorpt_correction_type none
_exptl_crystal_colour pale-yellow
_exptl_crystal_density_diffrn 1.436
_exptl_crystal_density_method 'not measured'
_exptl_crystal_description block
_exptl_crystal_F_000 1140
_exptl_crystal_size_max 0.4
_exptl_crystal_size_mid 0.3
_exptl_crystal_size_min 0.3
_refine_diff_density_max 1.036
_refine_diff_density_min -0.400
_refine_diff_density_rms 0.086
_refine_ls_abs_structure_details 'Flack H D (1983), Acta Cryst. A39, 876-881'
_refine_ls_abs_structure_Flack 0.16(8)
_refine_ls_extinction_coef 0.054(4)
_refine_ls_extinction_expression Fc^*^=kFc[1+0.001xFc^2^\l^3^/sin(2\q)]^-1/4^
_refine_ls_extinction_method SHELXL
_refine_ls_goodness_of_fit_ref 1.059
_refine_ls_hydrogen_treatment mixed
_refine_ls_matrix_type full
_refine_ls_number_parameters 705
_refine_ls_number_reflns 11638
_refine_ls_number_restraints 340
_refine_ls_restrained_S_all 1.218
_refine_ls_R_factor_all 0.1310
_refine_ls_R_factor_gt 0.0735
_refine_ls_shift/su_max 0.000
_refine_ls_shift/su_mean 0.000
_refine_ls_structure_factor_coef Fsqd
_refine_ls_weighting_details 'calc w=1/[\s^2^(Fo^2^)+(0.0850P)^2^+0.0000P] where P=(Fo^2^+2Fc^2^)/3'
_refine_ls_weighting_scheme calc
_refine_ls_wR_factor_gt 0.1759
_refine_ls_wR_factor_ref 0.1902
_reflns_number_gt 5921
_reflns_number_total 11638
_reflns_threshold_expression >2sigma(I)
_cod_data_source_file b109206p.txt
_cod_data_source_block new
_cod_original_cell_volume 2465.8(9)
_cod_original_sg_symbol_H-M P2(1)
_cod_database_code 7114833

loop_
_symmetry_equiv_pos_as_xyz
'x, y, z'
'-x, y+1/2, -z'

loop_
_atom_site_label
_atom_site_type_symbol
_atom_site_fract_x
_atom_site_fract_y
_atom_site_fract_z
_atom_site_U_iso_or_equiv
_atom_site_adp_type
_atom_site_occupancy
_atom_site_symmetry_multiplicity
_atom_site_calc_flag
_atom_site_refinement_flags
_atom_site_disorder_assembly
_atom_site_disorder_group
O1W O 0.7318(3) 1.0888(2) 0.3392(3) 0.0592(9) Uani 1 1 d . . .
H1WA H 0.7942 1.0774 0.3919 0.071 Uiso 1 1 d R . .
H1WB H 0.7376 1.0506 0.2833 0.071 Uiso 1 1 d R . .
O2W O 0.7751(3) 0.9924(2) 0.1678(3) 0.0590(9) Uani 1 1 d . . .
H2WA H 0.7326 1.0158 0.1075 0.071 Uiso 1 1 d R . .
H2WB H 0.7476 0.9372 0.1742 0.071 Uiso 1 1 d R . .
N1 N 0.6895(4) 0.9722(3) 0.5295(4) 0.0687(13) Uani 1 1 d . . .
N2 N 0.9206(4) 1.0515(3) 0.5051(4) 0.0683(13) Uani 1 1 d . . .
N3 N 1.0796(4) 1.0838(3) 0.3991(4) 0.0696(14) Uani 1 1 d . . .
N4 N 0.9349(4) 1.1836(3) 0.4342(4) 0.0662(13) Uani 1 1 d . . .
N5 N 0.5127(4) 1.0865(3) 0.4253(4) 0.0622(12) Uani 1 1 d . . .
H5C H 0.5770 1.0673 0.3970 0.075 Uiso 1 1 calc R . .
N6 N 0.5134(4) 1.1922(3) 0.3034(4) 0.0718(14) Uani 1 1 d . . .
N7 N 0.4028(4) 1.0720(3) 0.2595(4) 0.0738(15) Uani 1 1 d . . .
N8 N 0.7530(7) 0.8091(4) 0.3448(4) 0.0957(18) Uani 1 1 d . . .
N9 N 0.7004(4) 0.8304(3) 0.1625(3) 0.0575(11) Uani 1 1 d . . .
N10 N 0.9011(5) 0.8350(3) 0.2250(4) 0.0774(15) Uani 1 1 d . . .
N11 N 0.7458(4) 1.2637(3) 0.2811(4) 0.0637(12) Uani 1 1 d . . .
H11C H 0.7408 1.2114 0.3024 0.076 Uiso 1 1 calc R . .
N12 N 0.5283(4) 0.9444(3) 0.0563(4) 0.0660(13) Uani 1 1 d . . .
N13 N 1.0417(4) 0.9728(4) 0.1458(5) 0.0886(19) Uani 1 1 d . . .
H13N H 0.9632 0.9801 0.1466 0.106 Uiso 1 1 calc R . .
N14 N 0.7989(6) 1.1962(3) 0.0129(4) 0.0820(16) Uani 1 1 d . . .
N15 N 0.6830(4) 1.0750(3) -0.0232(4) 0.0629(12) Uani 1 1 d . . .
N16 N 0.8896(4) 1.0673(3) -0.0091(4) 0.0721(14) Uani 1 1 d . . .
C1 C 0.7691(6) 1.0007(4) 0.6165(5) 0.0750(17) Uani 1 1 d . . .
H1A H 0.7608 0.9657 0.6751 0.090 Uiso 1 1 calc R . .
H1B H 0.7456 1.0548 0.6352 0.090 Uiso 1 1 calc R . .
C2 C 0.8963(6) 1.0027(5) 0.5949(5) 0.0802(19) Uani 1 1 d . . .
H2A H 0.9417 1.0240 0.6550 0.096 Uiso 1 1 calc R . .
H2B H 0.9223 0.9477 0.5844 0.096 Uiso 1 1 calc R . .
C3 C 0.5648(6) 0.9811(5) 0.5565(5) 0.0809(19) Uani 1 1 d . . .
H3A H 0.5153 0.9432 0.5161 0.097 Uiso 1 1 calc R . .
H3B H 0.5602 0.9684 0.6286 0.097 Uiso 1 1 calc R . .
C4 C 0.5231(6) 1.0641(5) 0.5360(5) 0.087(2) Uani 1 1 d . . .
H4A H 0.5765 1.1015 0.5730 0.105 Uiso 1 1 calc R . .
H4B H 0.4473 1.0703 0.5627 0.105 Uiso 1 1 calc R . .
C5 C 0.7142(6) 0.8892(4) 0.4952(5) 0.0786(18) Uani 1 1 d . . .
H5A H 0.6482 0.8543 0.5052 0.094 Uiso 1 1 calc R . .
H5B H 0.7821 0.8678 0.5355 0.094 Uiso 1 1 calc R . .
C6 C 0.7362(9) 0.8904(4) 0.3850(5) 0.104(3) Uani 1 1 d . . .
H6A H 0.6705 0.9158 0.3459 0.125 Uiso 1 1 calc R . .
H6B H 0.8052 0.9227 0.3763 0.125 Uiso 1 1 calc R . .
C7 C 1.0461(5) 1.0389(4) 0.4844(5) 0.0729(17) Uani 1 1 d . . .
H7A H 1.0957 1.0544 0.5451 0.087 Uiso 1 1 calc R . .
H7B H 1.0588 0.9818 0.4721 0.087 Uiso 1 1 calc R . .
C8 C 1.0555(5) 1.1695(4) 0.4168(5) 0.0746(17) Uani 1 1 d . . .
H8A H 1.1049 1.1883 0.4760 0.090 Uiso 1 1 calc R . .
H8B H 1.0750 1.2007 0.3576 0.090 Uiso 1 1 calc R . .
C9 C 0.9085(5) 1.1399(4) 0.5241(4) 0.0629(14) Uani 1 1 d . . .
H9A H 0.8294 1.1520 0.5401 0.075 Uiso 1 1 calc R . .
H9B H 0.9616 1.1561 0.5823 0.075 Uiso 1 1 calc R . .
C10 C 0.9005(5) 1.2677(4) 0.4322(5) 0.0645(15) Uani 1 1 d . . .
H10A H 0.9658 1.3001 0.4608 0.077 Uiso 1 1 calc R . .
H10B H 0.8369 1.2747 0.4760 0.077 Uiso 1 1 calc R . .
C11 C 0.8617(5) 1.2991(4) 0.3256(4) 0.0703(15) Uani 1 1 d . . .
H11A H 0.9215 1.2864 0.2798 0.084 Uiso 1 1 calc R . .
H11B H 0.8546 1.3576 0.3285 0.084 Uiso 1 1 calc R . .
C12 C 0.6468(5) 1.3112(4) 0.3195(6) 0.0811(18) Uani 1 1 d . . .
H12A H 0.6561 1.3116 0.3940 0.097 Uiso 1 1 calc R . .
H12B H 0.6527 1.3667 0.2964 0.097 Uiso 1 1 calc R . .
C13 C 0.5288(6) 1.2811(4) 0.2868(6) 0.086(2) Uani 1 1 d . . .
H13A H 0.5116 1.2929 0.2143 0.103 Uiso 1 1 calc R . .
H13B H 0.4725 1.3103 0.3243 0.103 Uiso 1 1 calc R . .
C14 C 0.5099(5) 1.1745(4) 0.4115(5) 0.0731(17) Uani 1 1 d . . .
H14A H 0.4391 1.1966 0.4363 0.088 Uiso 1 1 calc R . .
H14B H 0.5765 1.1990 0.4505 0.088 Uiso 1 1 calc R . .
C15 C 0.4085(5) 1.1595(4) 0.2474(6) 0.0777(18) Uani 1 1 d . . .
H15A H 0.4089 1.1727 0.1750 0.093 Uiso 1 1 calc R . .
H15B H 0.3398 1.1841 0.2729 0.093 Uiso 1 1 calc R . .
C16 C 0.4078(5) 1.0511(4) 0.3670(5) 0.0752(17) Uani 1 1 d . . .
H16A H 0.4097 0.9927 0.3741 0.090 Uiso 1 1 calc R . .
H16B H 0.3379 1.0708 0.3958 0.090 Uiso 1 1 calc R . .
C17 C 0.4887(5) 1.0263(4) 0.2035(5) 0.0726(17) Uani 1 1 d . . .
H17A H 0.5538 1.0617 0.1921 0.087 Uiso 1 1 calc R . .
H17B H 0.5187 0.9817 0.2462 0.087 Uiso 1 1 calc R . .
C18 C 0.4399(5) 0.9940(4) 0.1036(5) 0.0758(18) Uani 1 1 d . . .
H18A H 0.4157 1.0385 0.0582 0.091 Uiso 1 1 calc R . .
H18B H 0.3718 0.9612 0.1136 0.091 Uiso 1 1 calc R . .
C19 C 0.5080(5) 0.8575(4) 0.0708(6) 0.0739(17) Uani 1 1 d . . .
H19A H 0.4526 0.8386 0.0158 0.089 Uiso 1 1 calc R . .
H19B H 0.4726 0.8500 0.1351 0.089 Uiso 1 1 calc R . .
C20 C 0.6156(5) 0.8066(4) 0.0726(5) 0.0712(15) Uani 1 1 d . . .
H20A H 0.6522 0.8137 0.0089 0.085 Uiso 1 1 calc R . .
H20B H 0.5948 0.7499 0.0785 0.085 Uiso 1 1 calc R . .
C21 C 0.6786(7) 0.7880(4) 0.2618(5) 0.086(2) Uani 1 1 d . . .
H21A H 0.5993 0.7996 0.2776 0.104 Uiso 1 1 calc R . .
H21B H 0.6844 0.7301 0.2513 0.104 Uiso 1 1 calc R . .
C22 C 0.8246(5) 0.8082(4) 0.1400(4) 0.0707(15) Uani 1 1 d . . .
H22A H 0.8314 0.7500 0.1316 0.085 Uiso 1 1 calc R . .
H22B H 0.8444 0.8343 0.0772 0.085 Uiso 1 1 calc R . .
C23 C 0.8713(9) 0.7931(4) 0.3214(6) 0.113(3) Uani 1 1 d . . .
H23A H 0.8816 0.7352 0.3136 0.136 Uiso 1 1 calc R . .
H23B H 0.9248 0.8110 0.3784 0.136 Uiso 1 1 calc R . .
C24 C 1.0231(8) 0.8251(6) 0.2026(9) 0.121(3) Uani 1 1 d . . .
H24A H 1.0725 0.8305 0.2663 0.145 Uiso 1 1 calc R . .
H24B H 1.0334 0.7707 0.1769 0.145 Uiso 1 1 calc R . .
C25 C 1.0629(6) 0.8826(6) 0.1281(7) 0.100(3) Uani 1 1 d . . .
H25A H 1.0255 0.8685 0.0610 0.120 Uiso 1 1 calc R . .
H25B H 1.1462 0.8748 0.1250 0.120 Uiso 1 1 calc R . .
C26 C 1.0983(5) 0.9998(5) 0.2491(6) 0.102(3) Uani 1 1 d . . .
H26A H 1.1106 0.9530 0.2937 0.122 Uiso 1 1 calc R . .
H26B H 1.1740 1.0235 0.2399 0.122 Uiso 1 1 calc R . .
C27 C 1.0252(5) 1.0597(5) 0.2983(5) 0.089(2) Uani 1 1 d . . .
H27A H 1.0144 1.1070 0.2545 0.107 Uiso 1 1 calc R . .
H27B H 0.9489 1.0365 0.3062 0.107 Uiso 1 1 calc R . .
C28 C 0.7403(6) 1.2654(4) 0.1656(5) 0.0741(17) Uani 1 1 d . . .
H28A H 0.7714 1.3165 0.1435 0.089 Uiso 1 1 calc R . .
H28B H 0.6593 1.2619 0.1381 0.089 Uiso 1 1 calc R . .
C29 C 0.8085(6) 1.1964(4) 0.1224(5) 0.0747(17) Uani 1 1 d . . .
H29A H 0.8902 1.2012 0.1474 0.090 Uiso 1 1 calc R . .
H29B H 0.7797 1.1453 0.1469 0.090 Uiso 1 1 calc R . .
C30 C 0.5373(5) 0.9620(4) -0.0534(4) 0.0703(17) Uani 1 1 d . . .
H30A H 0.4626 0.9500 -0.0906 0.084 Uiso 1 1 calc R . .
H30B H 0.5946 0.9256 -0.0788 0.084 Uiso 1 1 calc R . .
C31 C 0.5707(6) 1.0473(4) -0.0777(5) 0.0745(17) Uani 1 1 d . . .
H31A H 0.5765 1.0518 -0.1512 0.089 Uiso 1 1 calc R . .
H31B H 0.5088 1.0834 -0.0599 0.089 Uiso 1 1 calc R . .
C32 C 1.0805(5) 1.0218(5) 0.0626(6) 0.091(2) Uani 1 1 d . . .
H32A H 1.1544 1.0004 0.0437 0.110 Uiso 1 1 calc R . .
H32B H 1.0947 1.0765 0.0879 0.110 Uiso 1 1 calc R . .
C33 C 0.9960(6) 1.0258(6) -0.0333(6) 0.102(3) Uani 1 1 d . . .
H33A H 1.0318 1.0548 -0.0872 0.122 Uiso 1 1 calc R . .
H33B H 0.9773 0.9715 -0.0577 0.122 Uiso 1 1 calc R . .
C34 C 0.6939(7) 1.1639(4) -0.0351(5) 0.0816(19) Uani 1 1 d . . .
H34A H 0.6895 1.1768 -0.1079 0.098 Uiso 1 1 calc R . .
H34B H 0.6283 1.1899 -0.0064 0.098 Uiso 1 1 calc R . .
C35 C 0.7843(5) 1.0382(4) -0.0654(4) 0.0723(17) Uani 1 1 d . . .
H35A H 0.7800 0.9797 -0.0598 0.087 Uiso 1 1 calc R . .
H35B H 0.7850 1.0522 -0.1375 0.087 Uiso 1 1 calc R . .
C36 C 0.8963(8) 1.1556(5) -0.0274(5) 0.103(3) Uani 1 1 d . . .
H36A H 0.9689 1.1767 0.0056 0.123 Uiso 1 1 calc R . .
H36B H 0.8956 1.1659 -0.1006 0.123 Uiso 1 1 calc R . .
Cl1 Cl 1.14648(10) 1.30175(8) 0.16077(10) 0.0485(3) Uani 1 1 d DU . .
O11 O 1.2529(6) 1.3342(5) 0.1398(7) 0.183(3) Uani 1 1 d DU A .
O12 O 1.1419(14) 1.2243(6) 0.1337(8) 0.176(6) Uani 0.50 1 d PDU A 1
O13 O 1.1575(12) 1.3023(9) 0.2720(6) 0.119(4) Uani 0.50 1 d PDU A 1
O14 O 1.0510(10) 1.3448(8) 0.1346(10) 0.152(5) Uani 0.50 1 d PDU A 1
O12' O 1.1493(13) 1.2224(6) 0.1767(8) 0.161(5) Uani 0.50 1 d PDU A 2
O13' O 1.0608(12) 1.3225(9) 0.0902(10) 0.173(6) Uani 0.50 1 d PDU A 2
O14' O 1.1233(15) 1.3390(9) 0.2528(9) 0.157(5) Uani 0.50 1 d PDU A 2
Cl2 Cl 0.33345(10) 0.80698(10) 0.34524(10) 0.0607(4) Uani 1 1 d DU . .
O21 O 0.2568(7) 0.8574(5) 0.3992(6) 0.170(3) Uani 1 1 d DU B .
O22 O 0.4465(8) 0.8330(9) 0.3729(12) 0.151(5) Uani 0.50 1 d PDU B 1
O23 O 0.3092(12) 0.8235(10) 0.2393(7) 0.131(6) Uani 0.50 1 d PDU B 1
O24 O 0.3067(14) 0.7272(6) 0.3643(11) 0.140(5) Uani 0.50 1 d PDU B 1
O22' O 0.4404(9) 0.8008(10) 0.3991(12) 0.167(6) Uani 0.50 1 d PDU B 2
O23' O 0.3432(13) 0.8522(9) 0.2531(8) 0.120(5) Uani 0.50 1 d PDU B 2
O24' O 0.2712(13) 0.7367(7) 0.3219(11) 0.153(6) Uani 0.50 1 d PDU B 2
Cl3 Cl 1.24741(14) 1.04859(12) 0.79293(14) 0.0837(5) Uani 1 1 d DU . .
O31 O 1.1442(5) 1.0837(4) 0.7498(5) 0.138(2) Uani 1 1 d DU C .
O32 O 1.3445(10) 1.0644(10) 0.7372(11) 0.149(6) Uani 0.50 1 d PDU C 1
O33 O 1.2705(12) 1.0918(9) 0.8877(8) 0.108(4) Uani 0.50 1 d PDU C 1
O34 O 1.2322(16) 0.9675(5) 0.8158(13) 0.142(6) Uani 0.50 1 d PDU C 1
O32' O 1.3187(13) 1.0215(10) 0.7167(11) 0.159(6) Uani 0.50 1 d PDU C 2
O33' O 1.3074(14) 1.1041(9) 0.8603(11) 0.140(6) Uani 0.50 1 d PDU C 2
O34' O 1.2224(15) 0.9797(6) 0.8514(11) 0.121(5) Uani 0.50 1 d PDU C 2

loop_
_atom_site_aniso_label
_atom_site_aniso_U_11
_atom_site_aniso_U_22
_atom_site_aniso_U_33
_atom_site_aniso_U_23
_atom_site_aniso_U_13
_atom_site_aniso_U_12
O1W 0.056(2) 0.069(2) 0.052(2) 0.0018(18) 0.0003(16) 0.0003(18)
O2W 0.061(2) 0.052(2) 0.063(2) -0.0021(18) -0.0032(18) -0.0015(17)
N1 0.089(3) 0.060(3) 0.055(3) -0.005(2) -0.002(2) -0.008(3)
N2 0.074(3) 0.064(3) 0.065(3) 0.000(3) -0.003(2) -0.002(3)
N3 0.056(3) 0.088(4) 0.063(3) -0.024(3) -0.007(2) 0.005(3)
N4 0.070(3) 0.065(3) 0.063(3) -0.005(2) 0.007(2) -0.005(2)
N5 0.050(2) 0.070(3) 0.068(3) -0.008(2) 0.015(2) -0.004(2)
N6 0.065(3) 0.060(3) 0.089(4) 0.000(3) -0.003(3) 0.008(2)
N7 0.047(2) 0.082(4) 0.093(4) -0.019(3) 0.008(2) 0.003(2)
N8 0.162(6) 0.060(4) 0.062(3) -0.006(3) -0.013(4) 0.019(4)
N9 0.069(3) 0.051(3) 0.050(3) -0.0062(19) -0.008(2) 0.000(2)
N10 0.075(3) 0.067(3) 0.085(4) -0.018(3) -0.027(3) 0.009(2)
N11 0.072(3) 0.051(3) 0.067(3) 0.002(2) 0.003(2) 0.002(2)
N12 0.060(3) 0.061(3) 0.075(3) -0.007(3) -0.004(2) 0.000(2)
N13 0.050(3) 0.108(5) 0.107(5) -0.053(4) 0.000(3) 0.000(3)
N14 0.131(5) 0.062(3) 0.051(3) 0.009(2) -0.005(3) -0.020(3)
N15 0.060(3) 0.069(3) 0.057(3) 0.001(2) -0.009(2) -0.001(2)
N16 0.070(3) 0.085(4) 0.062(3) -0.017(3) 0.012(2) -0.025(3)
C1 0.092(4) 0.079(4) 0.052(3) 0.004(3) -0.005(3) -0.016(4)
C2 0.093(5) 0.076(4) 0.069(4) 0.009(3) -0.009(4) -0.009(4)
C3 0.087(4) 0.085(5) 0.072(4) 0.007(4) 0.014(3) -0.016(4)
C4 0.084(4) 0.103(6) 0.079(5) -0.022(4) 0.031(4) -0.019(4)
C5 0.107(5) 0.068(4) 0.059(4) 0.010(3) -0.005(3) -0.005(4)
C6 0.193(8) 0.060(4) 0.059(4) -0.001(3) 0.008(4) 0.013(5)
C7 0.060(3) 0.075(4) 0.082(4) -0.008(4) -0.008(3) 0.002(3)
C8 0.068(4) 0.089(5) 0.068(4) -0.014(3) 0.010(3) -0.014(3)
C9 0.074(4) 0.060(4) 0.053(3) -0.011(3) -0.002(3) -0.002(3)
C10 0.074(4) 0.052(3) 0.068(4) -0.011(3) 0.003(3) -0.007(3)
C11 0.076(3) 0.077(4) 0.057(3) 0.004(3) 0.001(3) -0.023(4)
C12 0.075(4) 0.052(4) 0.115(5) -0.015(4) 0.004(3) 0.005(3)
C13 0.093(5) 0.051(4) 0.109(5) 0.000(3) -0.007(4) 0.017(3)
C14 0.070(4) 0.061(4) 0.091(5) -0.022(3) 0.020(3) -0.001(3)
C15 0.055(3) 0.070(4) 0.104(5) -0.011(4) -0.017(3) 0.006(3)
C16 0.063(3) 0.076(4) 0.088(5) -0.022(4) 0.017(3) -0.018(3)
C17 0.060(3) 0.082(5) 0.074(4) -0.016(3) -0.001(3) 0.007(3)
C18 0.051(3) 0.084(5) 0.090(5) -0.013(4) -0.009(3) 0.011(3)
C19 0.054(3) 0.074(4) 0.091(5) 0.002(4) -0.004(3) -0.007(3)
C20 0.076(3) 0.059(4) 0.078(4) -0.014(4) 0.005(3) 0.008(3)
C21 0.140(6) 0.051(4) 0.071(4) 0.001(3) 0.023(4) -0.013(4)
C22 0.074(3) 0.072(4) 0.064(3) -0.010(3) -0.005(3) 0.011(3)
C23 0.187(9) 0.050(4) 0.089(5) 0.000(4) -0.070(6) 0.023(5)
C24 0.092(5) 0.102(7) 0.160(9) -0.053(6) -0.037(6) 0.033(5)
C25 0.057(4) 0.113(7) 0.128(7) -0.062(6) -0.010(4) 0.023(4)
C26 0.055(3) 0.134(7) 0.111(6) -0.071(5) -0.021(3) 0.018(4)
C27 0.061(3) 0.118(6) 0.085(5) -0.046(4) -0.010(3) 0.008(4)
C28 0.092(4) 0.055(4) 0.074(4) 0.008(3) 0.001(3) 0.000(3)
C29 0.097(4) 0.067(4) 0.058(4) 0.007(3) -0.006(3) -0.001(3)
C30 0.060(3) 0.084(5) 0.064(4) -0.019(3) -0.010(3) -0.002(3)
C31 0.079(4) 0.074(4) 0.066(4) 0.008(3) -0.022(3) -0.004(3)
C32 0.057(4) 0.133(7) 0.086(5) -0.037(5) 0.019(4) -0.022(4)
C33 0.077(4) 0.147(8) 0.085(5) -0.036(5) 0.026(4) -0.013(5)
C34 0.111(5) 0.059(4) 0.070(4) 0.010(3) -0.025(4) -0.011(4)
C35 0.089(4) 0.081(4) 0.047(3) 0.002(3) 0.004(3) -0.015(3)
C36 0.147(7) 0.105(6) 0.060(4) -0.009(4) 0.027(5) -0.068(6)
Cl1 0.0503(6) 0.0428(6) 0.0537(7) 0.0177(7) 0.0120(5) -0.0024(6)
O11 0.154(6) 0.184(8) 0.221(8) -0.016(6) 0.084(6) -0.053(5)
O12 0.118(8) 0.375(15) 0.027(7) 0.011(9) -0.040(7) -0.018(10)
O13 0.142(9) 0.135(10) 0.083(7) 0.039(7) 0.018(6) 0.005(8)
O14 0.226(11) 0.133(10) 0.099(9) 0.001(8) 0.039(9) -0.043(9)
O12' 0.096(7) 0.344(15) 0.038(8) -0.027(9) -0.027(7) -0.001(9)
O13' 0.261(13) 0.123(11) 0.139(12) -0.043(9) 0.043(11) 0.004(10)
O14' 0.183(11) 0.126(11) 0.167(10) -0.013(9) 0.045(9) -0.023(9)
Cl2 0.0446(6) 0.0819(10) 0.0548(7) 0.0282(8) 0.0000(5) -0.0165(7)
O21 0.173(7) 0.188(8) 0.152(6) 0.022(6) 0.033(5) -0.024(6)
O22 0.165(10) 0.113(11) 0.172(12) 0.042(9) -0.002(9) 0.025(8)
O23 0.081(7) 0.178(13) 0.136(10) 0.055(9) 0.017(7) -0.021(8)
O24 0.168(11) 0.146(10) 0.097(10) 0.025(8) -0.036(8) -0.024(9)
O22' 0.177(11) 0.152(12) 0.173(11) 0.100(9) 0.014(9) -0.015(10)
O23' 0.123(11) 0.150(11) 0.086(7) 0.071(7) 0.013(6) -0.022(8)
O24' 0.196(13) 0.154(11) 0.108(11) 0.031(9) 0.000(10) 0.020(10)
Cl3 0.0687(9) 0.0879(12) 0.0941(12) 0.0122(11) 0.0042(8) 0.0005(9)
O31 0.097(4) 0.163(6) 0.147(5) 0.043(5) -0.036(4) 0.012(4)
O32 0.100(7) 0.192(14) 0.167(11) 0.008(10) 0.076(8) -0.034(8)
O33 0.116(8) 0.123(9) 0.089(7) -0.015(7) 0.030(6) -0.010(7)
O34 0.197(11) 0.063(7) 0.171(13) -0.017(8) 0.055(10) 0.007(8)
O32' 0.157(11) 0.172(14) 0.162(10) -0.001(10) 0.100(9) 0.014(10)
O33' 0.146(11) 0.119(10) 0.143(11) -0.007(9) -0.057(10) -0.003(9)
O34' 0.167(9) 0.076(8) 0.129(10) 0.004(7) 0.072(8) 0.020(7)

loop_
_atom_type_symbol
_atom_type_description
_atom_type_scat_dispersion_real
_atom_type_scat_dispersion_imag
_atom_type_scat_source
C C 0.0033 0.0016 'International Tables Vol C Tables 4.2.6.8 and 6.1.1.4'
H H 0.0000 0.0000 'International Tables Vol C Tables 4.2.6.8 and 6.1.1.4'
N N 0.0061 0.0033 'International Tables Vol C Tables 4.2.6.8 and 6.1.1.4'
O O 0.0106 0.0060 'International Tables Vol C Tables 4.2.6.8 and 6.1.1.4'
Cl Cl 0.1484 0.1585 'International Tables Vol C Tables 4.2.6.8 and 6.1.1.4'

loop_
_geom_angle_atom_site_label_1
_geom_angle_atom_site_label_2
_geom_angle_atom_site_label_3
_geom_angle
C1 N1 C5 114.1(5)
C1 N1 C3 109.2(5)
C5 N1 C3 111.7(5)
C2 N2 C9 112.2(5)
C2 N2 C7 108.5(5)
C9 N2 C7 105.7(5)
C7 N3 C8 108.3(5)
C7 N3 C27 116.1(6)
C8 N3 C27 109.5(6)
C9 N4 C8 108.7(5)
C9 N4 C10 115.0(5)
C8 N4 C10 114.7(5)
C14 N5 C16 108.6(5)
C14 N5 C4 111.5(5)
C16 N5 C4 113.2(5)
C14 N6 C15 109.0(5)
C14 N6 C13 110.7(5)
C15 N6 C13 113.2(5)
C16 N7 C15 110.2(5)
C16 N7 C17 112.6(5)
C15 N7 C17 114.5(5)
C21 N8 C23 108.8(6)
C21 N8 C6 115.2(7)
C23 N8 C6 113.6(7)
C21 N9 C20 113.8(5)
C21 N9 C22 106.2(5)
C20 N9 C22 109.9(4)
C22 N10 C24 110.4(5)
C22 N10 C23 109.8(5)
C24 N10 C23 113.9(7)
C12 N11 C28 110.8(5)
C12 N11 C11 109.6(5)
C28 N11 C11 109.7(4)
C19 N12 C30 110.1(5)
C19 N12 C18 111.4(5)
C30 N12 C18 113.8(5)
C32 N13 C26 111.4(6)
C32 N13 C25 111.5(6)
C26 N13 C25 111.0(6)
C34 N14 C29 115.9(6)
C34 N14 C36 108.7(6)
C29 N14 C36 111.7(6)
C35 N15 C34 107.2(5)
C35 N15 C31 112.2(5)
C34 N15 C31 109.3(5)
C35 N16 C33 114.5(5)
C35 N16 C36 107.4(6)
C33 N16 C36 111.8(6)
N1 C1 C2 114.2(5)
N2 C2 C1 114.3(5)
C4 C3 N1 110.4(5)
C3 C4 N5 114.1(6)
N1 C5 C6 109.5(5)
N8 C6 C5 112.0(6)
N3 C7 N2 113.4(5)
N4 C8 N3 112.1(5)
N4 C9 N2 109.1(4)
N4 C10 C11 113.8(5)
C10 C11 N11 113.5(5)
C13 C12 N11 115.6(6)
C12 C13 N6 113.9(5)
N6 C14 N5 108.6(5)
N6 C15 N7 110.9(5)
N7 C16 N5 111.6(5)
C18 C17 N7 113.7(5)
C17 C18 N12 110.3(5)
N12 C19 C20 114.3(5)
C19 C20 N9 110.1(5)
N8 C21 N9 115.1(6)
N10 C22 N9 107.5(4)
N8 C23 N10 112.2(5)
C25 C24 N10 114.8(7)
C24 C25 N13 118.0(7)
C27 C26 N13 111.5(5)
N3 C27 C26 110.9(5)
N11 C28 C29 112.3(5)
N14 C29 C28 112.0(5)
N12 C30 C31 115.5(5)
N15 C31 C30 114.4(5)
N13 C32 C33 115.1(6)
N16 C33 C32 109.3(5)
N14 C34 N15 113.8(5)
N16 C35 N15 109.3(5)
N14 C36 N16 110.3(5)
O14 Cl1 O12' 125.3(10)
O14 Cl1 O12 115.7(8)
O12' Cl1 O12 24.4(6)
O14 Cl1 O13' 30.6(8)
O12' Cl1 O13' 111.6(8)
O12 Cl1 O13' 93.1(9)
O14 Cl1 O11 117.8(7)
O12' Cl1 O11 113.8(7)
O12 Cl1 O11 109.7(8)
O13' Cl1 O11 112.1(8)
O14 Cl1 O14' 76.8(9)
O12' Cl1 O14' 107.7(8)
O12 Cl1 O14' 130.4(9)
O13' Cl1 O14' 107.3(8)
O11 Cl1 O14' 103.7(7)
O14 Cl1 O13 104.8(7)
O12' Cl1 O13 81.4(7)
O12 Cl1 O13 105.8(7)
O13' Cl1 O13 133.5(8)
O11 Cl1 O13 101.1(6)
O14' Cl1 O13 30.7(8)
O22' Cl2 O24 92.3(9)
O22' Cl2 O24' 118.4(8)
O24 Cl2 O24' 28.4(7)
O22' Cl2 O22 26.8(8)
O24 Cl2 O22 117.8(8)
O24' Cl2 O22 140.6(9)
O22' Cl2 O23 127.7(9)
O24 Cl2 O23 109.4(8)
O24' Cl2 O23 83.7(9)
O22 Cl2 O23 107.4(8)
O22' Cl2 O23' 110.0(7)
O24 Cl2 O23' 133.2(9)
O24' Cl2 O23' 109.2(8)
O22 Cl2 O23' 85.4(9)
O23 Cl2 O23' 25.6(9)
O22' Cl2 O21 110.6(8)
O24 Cl2 O21 108.0(8)
O24' Cl2 O21 105.5(7)
O22 Cl2 O21 106.9(7)
O23 Cl2 O21 106.8(7)
O23' Cl2 O21 101.8(7)
O34 Cl3 O31 111.7(8)
O34 Cl3 O32 114.2(9)
O31 Cl3 O32 113.5(7)
O34 Cl3 O33' 123.9(12)
O31 Cl3 O33' 109.6(7)
O32 Cl3 O33' 80.5(10)
O34 Cl3 O32' 86.4(10)
O31 Cl3 O32' 111.8(8)
O32 Cl3 O32' 33.2(8)
O33' Cl3 O32' 111.3(9)
O34 Cl3 O34' 21.7(11)
O31 Cl3 O34' 110.4(8)
O32 Cl3 O34' 129.4(10)
O33' Cl3 O34' 107.3(8)
O32' Cl3 O34' 106.3(8)
O34 Cl3 O33 108.2(8)
O31 Cl3 O33 103.3(7)
O32 Cl3 O33 104.9(7)
O33' Cl3 O33 24.8(9)
O32' Cl3 O33 133.5(9)
O34' Cl3 O33 88.1(10)

loop_
_geom_bond_atom_site_label_1
_geom_bond_atom_site_label_2
_geom_bond_distance
N1 C1 1.473(8)
N1 C5 1.478(8)
N1 C3 1.510(8)
N2 C2 1.469(8)
N2 C9 1.488(8)
N2 C7 1.503(7)
N3 C7 1.417(8)
N3 C8 1.464(8)
N3 C27 1.464(8)
N4 C9 1.432(7)
N4 C8 1.441(8)
N4 C10 1.444(8)
N5 C14 1.464(8)
N5 C16 1.489(7)
N5 C4 1.486(8)
N6 C14 1.445(8)
N6 C15 1.460(8)
N6 C13 1.496(8)
N7 C16 1.442(8)
N7 C15 1.454(8)
N7 C17 1.482(7)
N8 C21 1.367(9)
N8 C23 1.442(11)
N8 C6 1.461(9)
N9 C21 1.511(8)
N9 C20 1.512(7)
N9 C22 1.524(7)
N10 C22 1.426(7)
N10 C24 1.464(11)
N10 C23 1.501(10)
N11 C12 1.501(8)
N11 C28 1.504(8)
N11 C11 1.522(7)
N12 C19 1.468(8)
N12 C30 1.472(8)
N12 C18 1.480(7)
N13 C32 1.453(10)
N13 C26 1.514(8)
N13 C25 1.531(10)
N14 C34 1.417(9)
N14 C29 1.424(8)
N14 C36 1.441(10)
N15 C35 1.459(8)
N15 C34 1.482(8)
N15 C31 1.491(7)
N16 C35 1.443(8)
N16 C33 1.459(8)
N16 C36 1.480(10)
C1 C2 1.511(9)
C3 C4 1.469(10)
C5 C6 1.481(9)
C10 C11 1.517(8)
C12 C13 1.472(9)
C17 C18 1.474(9)
C19 C20 1.493(8)
C24 C25 1.459(12)
C26 C27 1.478(9)
C28 C29 1.517(9)
C30 C31 1.502(9)
C32 C33 1.520(10)
Cl1 O14 1.327(9)
Cl1 O12' 1.326(9)
Cl1 O12 1.326(9)
Cl1 O13' 1.335(9)
Cl1 O11 1.383(6)
Cl1 O14' 1.395(9)
Cl1 O13 1.446(8)
Cl2 O22' 1.366(9)
Cl2 O24 1.380(8)
Cl2 O24' 1.383(8)
Cl2 O22 1.387(8)
Cl2 O23 1.414(8)
Cl2 O23' 1.428(7)
Cl2 O21 1.438(7)
Cl3 O34 1.386(8)
Cl3 O31 1.395(5)
Cl3 O32 1.406(7)
Cl3 O33' 1.410(8)
Cl3 O32' 1.413(8)
Cl3 O34' 1.413(8)
Cl3 O33 1.433(7)
